data_7110219
loop_
_publ_author_name
'Yun Xiong'
'Shenglai Yao'
'Matthias Driess'

_publ_section_title
;
 Synthesis and structure of the azidogermyliumylidene azide complex
 [L(N3)Ge:]^+^N3^-^ with covalently and ionically bonded azide ligands at
 germanium(II) [L = bis(N-heterocyclic carbene)]
;
_journal_name_full Chem.Commun.
_journal_page_first 418
_journal_paper_doi 10.1039/c3cc48166b
_journal_volume 50
_journal_year 2014
_chemical_formula_sum 'C37 H49 Ge N13'
_chemical_formula_weight 748.48
_chemical_name_systematic
;
?
;
_space_group_IT_number 14
_symmetry_cell_setting monoclinic
_symmetry_space_group_name_Hall '-P 2ybc'
_symmetry_space_group_name_H-M 'P 1 21/c 1'
_atom_sites_solution_hydrogens geom
_atom_sites_solution_primary direct
_atom_sites_solution_secondary difmap
_audit_creation_method
;
CrysAlis RED, Oxford Diffraction Ltd.,
Version 1.171.31.8 (release 12-01-2007 CrysAlis171 .NET)
(compiled Jan 12 2007,17:49:11)
;
_cell_angle_alpha 90.00
_cell_angle_beta 114.497(9)
_cell_angle_gamma 90.00
_cell_formula_units_Z 4
_cell_length_a 18.2975(12)
_cell_length_b 15.6680(6)
_cell_length_c 15.2402(11)
_cell_measurement_reflns_used 5421
_cell_measurement_temperature 150(2)
_cell_measurement_theta_max 31.7010
_cell_measurement_theta_min 3.6360
_cell_volume 3975.8(5)
_computing_cell_refinement
;
CrysAlis RED, Oxford Diffraction Ltd.,
Version 1.171.31.8 (release 12-01-2007 CrysAlis171 .NET)
(compiled Jan 12 2007,17:49:11)
;
_computing_data_collection
;
CrysAlis CCD, Oxford Diffraction Ltd.,
Version 1.171.31.8 (release 12-01-2007 CrysAlis171 .NET)
(compiled Jan 12 2007,17:49:11)
;
_computing_data_reduction
;
CrysAlis RED, Oxford Diffraction Ltd.,
Version 1.171.31.8 (release 12-01-2007 CrysAlis171 .NET)
(compiled Jan 12 2007,17:49:11)
;
_computing_publication_material 'SHELXL-97 (Sheldrick, 1997)'
_computing_structure_refinement 'SHELXL-97 (Sheldrick, 1997)'
_computing_structure_solution 'SHELXS-97 (Sheldrick, 1990)'
_diffrn_ambient_temperature 150(2)
_diffrn_measured_fraction_theta_full 0.982
_diffrn_measured_fraction_theta_max 0.982
_diffrn_measurement_device_type 'Oxford Diffraction Xcalibur S Sapphire'
_diffrn_measurement_method \w
_diffrn_radiation_monochromator graphite
_diffrn_radiation_source 'Enhance (Mo) X-ray Source'
_diffrn_radiation_type MoK\a
_diffrn_radiation_wavelength 0.71073
_diffrn_reflns_av_R_equivalents 0.0360
_diffrn_reflns_av_sigmaI/netI 0.0469
_diffrn_reflns_limit_h_max 21
_diffrn_reflns_limit_h_min -21
_diffrn_reflns_limit_k_max 18
_diffrn_reflns_limit_k_min -14
_diffrn_reflns_limit_l_max 15
_diffrn_reflns_limit_l_min -18
_diffrn_reflns_number 16291
_diffrn_reflns_theta_full 25.00
_diffrn_reflns_theta_max 25.00
_diffrn_reflns_theta_min 3.57
_exptl_absorpt_coefficient_mu 0.814
_exptl_absorpt_correction_T_max 1.00000
_exptl_absorpt_correction_T_min 0.56494
_exptl_absorpt_correction_type multi-scan
_exptl_absorpt_process_details
;
CrysAlisPro, Agilent Technologies,
Version 1.171.36.24 (release 03-12-2012 CrysAlis171 .NET)
(compiled Dec 3 2012,18:21:49)
Empirical absorption correction using spherical harmonics,
implemented in SCALE3 ABSPACK scaling algorithm.
;
_exptl_crystal_colour colorless
_exptl_crystal_density_diffrn 1.250
_exptl_crystal_density_method 'not measured'
_exptl_crystal_description prism
_exptl_crystal_F_000 1576
_exptl_crystal_size_max 0.52
_exptl_crystal_size_mid 0.28
_exptl_crystal_size_min 0.21
_refine_diff_density_max 0.359
_refine_diff_density_min -0.503
_refine_diff_density_rms 0.049
_refine_ls_extinction_method none
_refine_ls_goodness_of_fit_ref 1.012
_refine_ls_hydrogen_treatment constr
_refine_ls_matrix_type full
_refine_ls_number_parameters 471
_refine_ls_number_reflns 6881
_refine_ls_number_restraints 0
_refine_ls_restrained_S_all 1.012
_refine_ls_R_factor_all 0.0520
_refine_ls_R_factor_gt 0.0371
_refine_ls_shift/su_max 0.001
_refine_ls_shift/su_mean 0.000
_refine_ls_structure_factor_coef Fsqd
_refine_ls_weighting_details 'calc w=1/[\s^2^(Fo^2^)+(0.0300P)^2^+1.8315P] where P=(Fo^2^+2Fc^2^)/3'
_refine_ls_weighting_scheme calc
_refine_ls_wR_factor_gt 0.0761
_refine_ls_wR_factor_ref 0.0816
_reflns_number_gt 5588
_reflns_number_total 6881
_reflns_threshold_expression >2sigma(I)
_cod_data_source_file c3cc48166b.txt
_cod_data_source_block 1
_cod_original_cell_volume 3975.8(4)
_cod_original_sg_symbol_H-M P21/c
_cod_database_code 7110219

loop_
_symmetry_equiv_pos_as_xyz
'x, y, z'
'-x, y+1/2, -z+1/2'
'-x, -y, -z'
'x, -y-1/2, z-1/2'

loop_
_atom_site_label
_atom_site_type_symbol
_atom_site_fract_x
_atom_site_fract_y
_atom_site_fract_z
_atom_site_U_iso_or_equiv
_atom_site_adp_type
_atom_site_occupancy
_atom_site_symmetry_multiplicity
_atom_site_calc_flag
_atom_site_refinement_flags
Ge1 Ge 0.745134(14) 0.847192(14) 0.320867(18) 0.01971(8) Uani 1 1 d .
N1 N 0.81753(10) 1.00306(11) 0.26607(13) 0.0172(4) Uani 1 1 d .
C1 C 0.81728(12) 0.91801(14) 0.27556(16) 0.0180(5) Uani 1 1 d .
C2 C 0.77822(12) 0.74721(13) 0.25894(16) 0.0181(5) Uani 1 1 d .
N3 N 0.74121(10) 0.67124(11) 0.23333(13) 0.0175(4) Uani 1 1 d .
C3 C 0.87729(13) 1.02809(15) 0.23883(17) 0.0236(5) Uani 1 1 d .
H3 H 0.8894 1.0849 0.2277 0.028 Uiso 1 1 calc R
N4 N 0.84386(10) 0.74049(11) 0.24094(13) 0.0181(4) Uani 1 1 d .
C4 C 0.91501(13) 0.95703(15) 0.23111(17) 0.0249(5) Uani 1 1 d .
H4 H 0.9592 0.9536 0.2138 0.030 Uiso 1 1 calc R
N5 N 0.65064(11) 0.86991(13) 0.19219(16) 0.0285(5) Uani 1 1 d .
C5 C 0.78466(13) 0.61690(15) 0.20181(17) 0.0224(5) Uani 1 1 d .
H5 H 0.7714 0.5596 0.1810 0.027 Uiso 1 1 calc R
N6 N 0.58694(13) 0.87489(15) 0.19676(17) 0.0391(6) Uani 1 1 d .
C6 C 0.84921(13) 0.66065(14) 0.20629(17) 0.0232(5) Uani 1 1 d .
H6 H 0.8904 0.6405 0.1890 0.028 Uiso 1 1 calc R
N7 N 0.52445(15) 0.8805(2) 0.1969(2) 0.0767(10) Uani 1 1 d .
C7 C 0.90775(13) 0.80316(14) 0.26496(18) 0.0233(5) Uani 1 1 d .
H7A H 0.9363 0.7945 0.2229 0.028 Uiso 1 1 calc R
H7B H 0.9468 0.7946 0.3326 0.028 Uiso 1 1 calc R
N8 N 0.89391(13) 0.80396(15) 0.45081(19) 0.0424(6) Uani 1 1 d .
C8 C 0.76693(12) 1.06169(13) 0.28842(16) 0.0178(5) Uani 1 1 d .
N9 N 0.92568(12) 0.79212(14) 0.52854(16) 0.0258(5) Uani 1 1 d .
C9 C 0.78655(13) 1.07841(13) 0.38546(17) 0.0199(5) Uani 1 1 d .
N10 N 0.96512(16) 0.7865(2) 0.6126(2) 0.0639(8) Uani 1 1 d .
C10 C 0.73832(14) 1.13673(15) 0.40598(19) 0.0283(6) Uani 1 1 d .
H10 H 0.7491 1.1492 0.4712 0.034 Uiso 1 1 calc R
N11 N 0.68882(19) 1.3901(2) 0.1228(3) 0.0804(10) Uani 1 1 d .
C11 C 0.67523(15) 1.17650(15) 0.3329(2) 0.0309(6) Uani 1 1 d .
H11 H 0.6433 1.2166 0.3482 0.037 Uiso 1 1 calc R
N12 N 0.90998(15) 1.43052(17) 0.30306(19) 0.0526(7) Uani 1 1 d .
C12 C 0.65790(14) 1.15885(15) 0.23811(19) 0.0281(6) Uani 1 1 d .
H12 H 0.6144 1.1875 0.1888 0.034 Uiso 1 1 calc R
N13 N 1.0795(2) 0.6699(3) 0.3976(3) 0.1062(16) Uani 1 1 d .
C13 C 0.70256(13) 1.10008(14) 0.21286(17) 0.0222(5) Uani 1 1 d .
C14 C 0.68139(15) 1.08017(16) 0.10795(18) 0.0307(6) Uani 1 1 d .
H14 H 0.7144 1.0301 0.1056 0.037 Uiso 1 1 calc R
C15 C 0.59318(16) 1.05591(18) 0.0544(2) 0.0456(8) Uani 1 1 d .
H15A H 0.5811 1.0075 0.0869 0.068 Uiso 1 1 calc R
H15B H 0.5823 1.0400 -0.0121 0.068 Uiso 1 1 calc R
H15C H 0.5595 1.1046 0.0540 0.068 Uiso 1 1 calc R
C16 C 0.70194(18) 1.15497(18) 0.0577(2) 0.0466(8) Uani 1 1 d .
H16A H 0.6748 1.2066 0.0651 0.070 Uiso 1 1 calc R
H16B H 0.6840 1.1420 -0.0110 0.070 Uiso 1 1 calc R
H16C H 0.7601 1.1642 0.0868 0.070 Uiso 1 1 calc R
C17 C 0.85859(13) 1.03897(15) 0.46671(17) 0.0250(5) Uani 1 1 d .
H17 H 0.8774 0.9902 0.4390 0.030 Uiso 1 1 calc R
C18 C 0.92661(16) 1.1029(2) 0.5059(2) 0.0552(9) Uani 1 1 d .
H18A H 0.9104 1.1510 0.5349 0.083 Uiso 1 1 calc R
H18B H 0.9394 1.1237 0.4532 0.083 Uiso 1 1 calc R
H18C H 0.9741 1.0754 0.5549 0.083 Uiso 1 1 calc R
C19 C 0.83876(18) 1.00390(19) 0.5464(2) 0.0463(8) Uani 1 1 d .
H19A H 0.8209 1.0505 0.5757 0.069 Uiso 1 1 calc R
H19B H 0.8866 0.9771 0.5954 0.069 Uiso 1 1 calc R
H19C H 0.7959 0.9614 0.5198 0.069 Uiso 1 1 calc R
C20 C 0.66665(13) 0.64857(13) 0.23887(17) 0.0200(5) Uani 1 1 d .
C21 C 0.66891(14) 0.62870(14) 0.32883(18) 0.0257(6) Uani 1 1 d .
C22 C 0.59643(16) 0.60493(16) 0.3313(2) 0.0369(7) Uani 1 1 d .
H22 H 0.5948 0.5914 0.3913 0.044 Uiso 1 1 calc R
C23 C 0.52704(16) 0.60092(17) 0.2476(2) 0.0417(8) Uani 1 1 d .
H23 H 0.4783 0.5836 0.2505 0.050 Uiso 1 1 calc R
C24 C 0.52722(15) 0.62149(16) 0.1606(2) 0.0367(7) Uani 1 1 d .
H24 H 0.4784 0.6187 0.1041 0.044 Uiso 1 1 calc R
C25 C 0.59718(13) 0.64636(14) 0.15304(18) 0.0252(5) Uani 1 1 d .
C26 C 0.59722(15) 0.66810(15) 0.05637(19) 0.0314(6) Uani 1 1 d .
H26 H 0.6502 0.6952 0.0691 0.038 Uiso 1 1 calc R
C27 C 0.58994(18) 0.58854(18) -0.0041(2) 0.0448(7) Uani 1 1 d .
H27A H 0.6338 0.5491 0.0316 0.067 Uiso 1 1 calc R
H27B H 0.5929 0.6047 -0.0647 0.067 Uiso 1 1 calc R
H27C H 0.5384 0.5606 -0.0183 0.067 Uiso 1 1 calc R
C28 C 0.53201(17) 0.73200(18) -0.0006(2) 0.0487(8) Uani 1 1 d .
H28A H 0.4791 0.7070 -0.0152 0.073 Uiso 1 1 calc R
H28B H 0.5364 0.7461 -0.0609 0.073 Uiso 1 1 calc R
H28C H 0.5386 0.7840 0.0376 0.073 Uiso 1 1 calc R
C29 C 0.74626(16) 0.62707(16) 0.41946(18) 0.0330(6) Uani 1 1 d .
H29 H 0.7871 0.6604 0.4061 0.040 Uiso 1 1 calc R
C30 C 0.7382(2) 0.6684(2) 0.5054(2) 0.0560(9) Uani 1 1 d .
H30A H 0.7146 0.7253 0.4873 0.084 Uiso 1 1 calc R
H30B H 0.7914 0.6732 0.5590 0.084 Uiso 1 1 calc R
H30C H 0.7035 0.6331 0.5253 0.084 Uiso 1 1 calc R
C31 C 0.77709(18) 0.53546(18) 0.4423(2) 0.0479(8) Uani 1 1 d .
H31A H 0.7366 0.5001 0.4515 0.072 Uiso 1 1 calc R
H31B H 0.8269 0.5348 0.5013 0.072 Uiso 1 1 calc R
H31C H 0.7875 0.5127 0.3886 0.072 Uiso 1 1 calc R
C32 C 0.65758(17) 1.39358(17) 0.1723(2) 0.0405(7) Uani 1 1 d .
C33 C 0.6168(2) 1.3970(2) 0.2343(2) 0.0584(9) Uani 1 1 d .
H33A H 0.5973 1.4551 0.2350 0.088 Uiso 1 1 calc R
H33B H 0.6539 1.3807 0.2998 0.088 Uiso 1 1 calc R
H33C H 0.5712 1.3574 0.2108 0.088 Uiso 1 1 calc R
C34 C 0.88360(16) 1.36473(19) 0.2945(2) 0.0420(7) Uani 1 1 d .
C35 C 0.8516(2) 1.2791(2) 0.2834(4) 0.0940(16) Uani 1 1 d .
H35A H 0.8206 1.2670 0.2147 0.141 Uiso 1 1 calc R
H35B H 0.8166 1.2742 0.3174 0.141 Uiso 1 1 calc R
H35C H 0.8959 1.2382 0.3104 0.141 Uiso 1 1 calc R
C36 C 1.0336(3) 0.6427(3) 0.4213(3) 0.0687(12) Uani 1 1 d .
C37 C 0.9725(2) 0.6099(2) 0.4495(3) 0.0694(11) Uani 1 1 d .
H37A H 0.9342 0.6554 0.4443 0.104 Uiso 1 1 calc R
H37B H 0.9978 0.5896 0.5162 0.104 Uiso 1 1 calc R
H37C H 0.9442 0.5626 0.4069 0.104 Uiso 1 1 calc R
N2 N 0.87709(10) 0.89005(11) 0.25326(13) 0.0188(4) Uani 1 1 d .

loop_
_atom_site_aniso_label
_atom_site_aniso_U_11
_atom_site_aniso_U_22
_atom_site_aniso_U_33
_atom_site_aniso_U_23
_atom_site_aniso_U_13
_atom_site_aniso_U_12
Ge1 0.02116(13) 0.01589(12) 0.02568(15) -0.00337(11) 0.01330(11) -0.00064(10)
N1 0.0170(9) 0.0154(10) 0.0197(11) 0.0018(8) 0.0080(8) 0.0020(7)
C1 0.0169(11) 0.0211(12) 0.0147(12) -0.0014(9) 0.0053(10) 0.0022(9)
C2 0.0186(11) 0.0168(11) 0.0167(12) 0.0003(9) 0.0052(10) 0.0003(9)
N3 0.0184(9) 0.0166(10) 0.0187(10) -0.0004(8) 0.0088(8) 0.0007(7)
C3 0.0237(12) 0.0206(12) 0.0301(14) 0.0027(10) 0.0146(11) -0.0003(10)
N4 0.0153(9) 0.0165(10) 0.0216(11) -0.0032(8) 0.0066(9) 0.0002(7)
C4 0.0231(12) 0.0269(13) 0.0305(14) 0.0006(11) 0.0170(11) -0.0031(10)
N5 0.0196(11) 0.0301(12) 0.0366(13) 0.0006(10) 0.0124(10) 0.0050(8)
C5 0.0273(13) 0.0174(11) 0.0242(13) -0.0050(10) 0.0123(11) 0.0020(10)
N6 0.0264(13) 0.0513(15) 0.0356(14) -0.0028(11) 0.0087(11) 0.0105(10)
C6 0.0237(12) 0.0197(12) 0.0293(14) -0.0059(11) 0.0143(11) 0.0026(10)
N7 0.0277(14) 0.141(3) 0.062(2) 0.000(2) 0.0193(14) 0.0221(16)
C7 0.0171(11) 0.0186(12) 0.0347(15) -0.0050(11) 0.0112(11) -0.0004(9)
N8 0.0298(13) 0.0460(15) 0.0496(18) -0.0067(13) 0.0146(13) -0.0004(11)
C8 0.0192(11) 0.0133(11) 0.0237(13) 0.0013(9) 0.0117(10) -0.0008(9)
N9 0.0252(11) 0.0447(13) 0.0147(12) 0.0174(10) 0.0155(10) 0.0192(10)
C9 0.0220(12) 0.0159(11) 0.0239(13) -0.0001(10) 0.0116(11) -0.0052(9)
N10 0.0516(16) 0.100(2) 0.0533(19) 0.0221(17) 0.0348(15) 0.0255(16)
C10 0.0349(14) 0.0267(14) 0.0290(14) -0.0045(11) 0.0191(12) -0.0019(11)
N11 0.078(2) 0.082(2) 0.104(3) 0.036(2) 0.060(2) 0.0213(18)
C11 0.0299(14) 0.0253(14) 0.0435(17) -0.0047(12) 0.0213(13) 0.0041(11)
N12 0.0601(17) 0.0432(16) 0.0515(17) -0.0028(13) 0.0203(14) -0.0094(13)
C12 0.0204(12) 0.0255(13) 0.0344(15) 0.0023(12) 0.0074(11) 0.0060(10)
N13 0.083(3) 0.113(3) 0.127(4) -0.040(3) 0.049(3) 0.029(2)
C13 0.0220(12) 0.0177(12) 0.0250(14) -0.0005(10) 0.0079(11) -0.0015(10)
C14 0.0335(14) 0.0274(14) 0.0231(14) 0.0007(11) 0.0037(12) 0.0110(11)
C15 0.0439(17) 0.0359(16) 0.0340(17) -0.0010(13) -0.0069(14) 0.0044(13)
C16 0.064(2) 0.0451(18) 0.0327(17) 0.0057(14) 0.0214(16) 0.0041(15)
C17 0.0287(13) 0.0227(13) 0.0220(13) -0.0002(10) 0.0088(11) -0.0019(10)
C18 0.0343(16) 0.055(2) 0.053(2) 0.0195(16) -0.0057(15) -0.0165(14)
C19 0.0589(19) 0.0484(18) 0.0337(17) 0.0137(14) 0.0214(15) -0.0001(15)
C20 0.0208(11) 0.0124(11) 0.0294(14) -0.0024(10) 0.0131(11) 0.0001(9)
C21 0.0350(14) 0.0170(12) 0.0310(15) -0.0019(10) 0.0195(12) 0.0007(10)
C22 0.0487(17) 0.0276(14) 0.0525(19) 0.0030(13) 0.0391(16) 0.0022(12)
C23 0.0320(15) 0.0337(16) 0.072(2) 0.0013(15) 0.0347(17) -0.0009(12)
C24 0.0234(13) 0.0311(14) 0.0536(19) 0.0009(13) 0.0141(14) 0.0002(11)
C25 0.0236(12) 0.0160(12) 0.0342(15) 0.0013(11) 0.0102(12) 0.0005(10)
C26 0.0250(13) 0.0295(14) 0.0313(15) 0.0039(12) 0.0032(12) -0.0055(11)
C27 0.0573(19) 0.0412(17) 0.0374(17) 0.0021(14) 0.0211(15) 0.0055(14)
C28 0.0541(18) 0.0327(16) 0.0377(18) 0.0027(13) -0.0025(15) 0.0057(14)
C29 0.0465(16) 0.0318(14) 0.0240(14) 0.0012(11) 0.0178(13) -0.0008(12)
C30 0.080(2) 0.059(2) 0.0325(17) -0.0040(15) 0.0274(18) 0.0077(18)
C31 0.0600(19) 0.0440(18) 0.0373(18) 0.0090(14) 0.0178(16) 0.0119(15)
C32 0.0345(16) 0.0299(15) 0.053(2) 0.0082(14) 0.0138(15) 0.0026(12)
C33 0.083(2) 0.0416(19) 0.056(2) -0.0052(16) 0.034(2) 0.0073(17)
C34 0.0337(15) 0.0384(18) 0.0470(19) 0.0033(14) 0.0099(14) 0.0013(13)
C35 0.046(2) 0.037(2) 0.163(5) 0.017(2) 0.007(2) -0.0049(16)
C36 0.065(3) 0.058(3) 0.061(3) -0.022(2) 0.004(2) 0.034(2)
C37 0.094(3) 0.044(2) 0.046(2) -0.0012(17) 0.006(2) 0.013(2)
N2 0.0160(9) 0.0184(10) 0.0218(11) -0.0036(8) 0.0077(9) -0.0003(8)

loop_
_atom_type_symbol
_atom_type_description
_atom_type_scat_dispersion_real
_atom_type_scat_dispersion_imag
_atom_type_scat_source
C C 0.0033 0.0016 'International Tables Vol C Tables 4.2.6.8 and 6.1.1.4'
H H 0.0000 0.0000 'International Tables Vol C Tables 4.2.6.8 and 6.1.1.4'
N N 0.0061 0.0033 'International Tables Vol C Tables 4.2.6.8 and 6.1.1.4'
Ge Ge 0.1547 1.8001 'International Tables Vol C Tables 4.2.6.8 and 6.1.1.4'

loop_
_geom_angle_atom_site_label_1
_geom_angle_atom_site_label_2
_geom_angle_atom_site_label_3
_geom_angle
N5 Ge1 C2 89.14(8)
N5 Ge1 C1 89.38(8)
C2 Ge1 C1 84.49(9)
C1 N1 C3 110.74(18)
C1 N1 C8 125.20(18)
C3 N1 C8 123.88(18)
N1 C1 N2 104.87(19)
N1 C1 Ge1 127.28(16)
N2 C1 Ge1 127.79(16)
N4 C2 N3 104.88(18)
N4 C2 Ge1 127.97(15)
N3 C2 Ge1 127.01(16)
C2 N3 C5 110.71(18)
C2 N3 C20 125.05(18)
C5 N3 C20 124.23(18)
C4 C3 N1 107.0(2)
C2 N4 C6 111.20(18)
C2 N4 C7 126.18(18)
C6 N4 C7 122.20(18)
C3 C4 N2 106.4(2)
N6 N5 Ge1 114.40(18)
C6 C5 N3 106.8(2)
N7 N6 N5 177.0(3)
C5 C6 N4 106.40(19)
N4 C7 N2 111.87(17)
C9 C8 C13 123.5(2)
C9 C8 N1 117.53(19)
C13 C8 N1 119.0(2)
N8 N9 N10 173.0(3)
C10 C9 C8 116.9(2)
C10 C9 C17 120.1(2)
C8 C9 C17 122.9(2)
C11 C10 C9 120.8(2)
C12 C11 C10 120.7(2)
C11 C12 C13 121.3(2)
C12 C13 C8 116.7(2)
C12 C13 C14 120.5(2)
C8 C13 C14 122.8(2)
C13 C14 C15 111.5(2)
C13 C14 C16 111.3(2)
C15 C14 C16 110.4(2)
C19 C17 C18 110.9(2)
C19 C17 C9 112.8(2)
C18 C17 C9 110.3(2)
C21 C20 C25 124.2(2)
C21 C20 N3 118.0(2)
C25 C20 N3 117.8(2)
C20 C21 C22 116.6(2)
C20 C21 C29 122.6(2)
C22 C21 C29 120.7(2)
C23 C22 C21 120.6(3)
C24 C23 C22 121.1(2)
C23 C24 C25 121.3(3)
C24 C25 C20 116.3(2)
C24 C25 C26 121.1(2)
C20 C25 C26 122.6(2)
C25 C26 C27 111.7(2)
C25 C26 C28 112.7(2)
C27 C26 C28 110.0(2)
C21 C29 C30 113.0(2)
C21 C29 C31 109.9(2)
C30 C29 C31 111.2(2)
N11 C32 C33 179.0(4)
N12 C34 C35 178.5(4)
N13 C36 C37 177.9(5)
C1 N2 C4 111.06(18)
C1 N2 C7 125.86(19)
C4 N2 C7 122.41(18)

loop_
_geom_bond_atom_site_label_1
_geom_bond_atom_site_label_2
_geom_bond_distance
Ge1 N5 2.037(2)
Ge1 C2 2.046(2)
Ge1 C1 2.051(2)
N1 C1 1.341(3)
N1 C3 1.378(3)
N1 C8 1.442(3)
C1 N2 1.347(3)
C2 N4 1.342(3)
C2 N3 1.345(3)
N3 C5 1.380(3)
N3 C20 1.446(3)
C3 C4 1.341(3)
N4 C6 1.377(3)
N4 C7 1.453(3)
C4 N2 1.375(3)
N5 N6 1.199(3)
C5 C6 1.343(3)
N6 N7 1.148(3)
C7 N2 1.455(3)
N8 N9 1.098(3)
C8 C9 1.394(3)
C8 C13 1.397(3)
N9 N10 1.185(3)
C9 C10 1.393(3)
C9 C17 1.516(3)
C10 C11 1.377(4)
N11 C32 1.121(4)
C11 C12 1.373(4)
N12 C34 1.123(3)
C12 C13 1.387(3)
N13 C36 1.126(6)
C13 C14 1.513(3)
C14 C15 1.524(3)
C14 C16 1.530(4)
C17 C19 1.508(3)
C17 C18 1.514(3)
C20 C21 1.390(3)
C20 C25 1.396(3)
C21 C22 1.393(3)
C21 C29 1.513(4)
C22 C23 1.379(4)
C23 C24 1.366(4)
C24 C25 1.388(3)
C25 C26 1.513(4)
C26 C27 1.523(4)
C26 C28 1.523(3)
C29 C30 1.522(4)
C29 C31 1.529(4)
C32 C33 1.427(4)
C34 C35 1.445(4)
C36 C37 1.448(6)
